data_4071774
loop_
_publ_author_name
'Namorado, S\'onia'
'Antunes, Maria Augusta'
'Veiros, Luis F.'
'Ascenso, Jos\'e R.'
'Duarte, M. Teresa'
'Martins, Ana M.'

_publ_section_title
;
 Ionic Hydrogenation of Ketones with Molybdenum
 Pentabenzylcyclopentadienyl Hydride Catalysts
;
_journal_coden_ASTM ORGND7
_journal_issue 18
_journal_name_full Organometallics
_journal_page_first 4589
_journal_page_last 4599
_journal_paper_doi 10.1021/om800379z
_journal_volume 27
_journal_year 2008
_chemical_formula_moiety 'C44 H35 F3 O6 S W, 0.125(C4 H10 O)'
_chemical_formula_sum 'C44.5 H36.25 F3 O6.12 S W'
_chemical_formula_weight 941.91
_space_group_IT_number 14
_symmetry_cell_setting monoclinic
_symmetry_Int_Tables_number 14
_symmetry_space_group_name_Hall '-P 2ybc'
_symmetry_space_group_name_H-M 'P 1 21/c 1'
_atom_sites_solution_hydrogens geom
_atom_sites_solution_primary direct
_atom_sites_solution_secondary difmap
_audit_creation_method SHELXL-97
_cell_angle_alpha 90.00
_cell_angle_beta 97.901(4)
_cell_angle_gamma 90.00
_cell_formula_units_Z 4
_cell_length_a 10.0710(7)
_cell_length_b 17.8840(12)
_cell_length_c 22.7960(16)
_cell_measurement_reflns_used 4769
_cell_measurement_temperature 150(2)
_cell_measurement_theta_max 0.00
_cell_measurement_theta_min 0.00
_cell_volume 4066.8(5)
_computing_cell_refinement 'Bruker SMART'
_computing_data_collection 'Bruker SMART'
_computing_data_reduction 'Bruker SAINT'
_computing_molecular_graphics 'ORTEP3 (J. Appl. Crystallogr. 1997, 30, 565)'
_computing_publication_material 'CIFTAB (Sheldrick, 1998)'
_computing_structure_refinement 'SHELXL-97 (Sheldrick, 1997)'
_computing_structure_solution 'SIR-97 (J. Appl. Cryst. 1999, 32, 115-119)'
_diffrn_ambient_temperature 150(2)
_diffrn_measured_fraction_theta_full 0.995
_diffrn_measured_fraction_theta_max 0.995
_diffrn_measurement_device_type 'CCD area detector'
_diffrn_measurement_method 'phi and omega scans'
_diffrn_radiation_monochromator graphite
_diffrn_radiation_probe neutron
_diffrn_radiation_type MoK\a
_diffrn_radiation_wavelength 0.71073
_diffrn_reflns_av_R_equivalents 0.1398
_diffrn_reflns_av_sigmaI/netI 0.1005
_diffrn_reflns_limit_h_max 12
_diffrn_reflns_limit_h_min -12
_diffrn_reflns_limit_k_max 22
_diffrn_reflns_limit_k_min -21
_diffrn_reflns_limit_l_max 28
_diffrn_reflns_limit_l_min -28
_diffrn_reflns_number 74326
_diffrn_reflns_theta_full 26.40
_diffrn_reflns_theta_max 26.40
_diffrn_reflns_theta_min 1.45
_diffrn_source 'fine-focus sealed tube'
_exptl_absorpt_coefficient_mu 2.952
_exptl_absorpt_correction_T_max 0.9433
_exptl_absorpt_correction_T_min 0.4713
_exptl_absorpt_correction_type multi-scan
_exptl_absorpt_process_details 'SADABS (Sheldrick, 1996)'
_exptl_crystal_colour orange
_exptl_crystal_density_diffrn 1.523
_exptl_crystal_density_method 'not measured'
_exptl_crystal_description prism
_exptl_crystal_F_000 1856
_exptl_crystal_size_max 0.30
_exptl_crystal_size_mid 0.10
_exptl_crystal_size_min 0.02
_refine_diff_density_max 1.979
_refine_diff_density_min -1.893
_refine_diff_density_rms 0.388
_refine_ls_extinction_method none
_refine_ls_goodness_of_fit_ref 1.081
_refine_ls_hydrogen_treatment constr
_refine_ls_matrix_type full
_refine_ls_number_parameters 505
_refine_ls_number_reflns 8317
_refine_ls_number_restraints 2
_refine_ls_restrained_S_all 1.082
_refine_ls_R_factor_all 0.1126
_refine_ls_R_factor_gt 0.0523
_refine_ls_shift/su_max 0.002
_refine_ls_shift/su_mean 0.000
_refine_ls_structure_factor_coef Fsqd
_refine_ls_weighting_details 'calc w=1/[\s^2^(Fo^2^)+(0.0918P)^2^+0.0000P] where P=(Fo^2^+2Fc^2^)/3'
_refine_ls_weighting_scheme calc
_refine_ls_wR_factor_gt 0.1296
_refine_ls_wR_factor_ref 0.1737
_reflns_number_gt 5223
_reflns_number_total 8317
_reflns_threshold_expression >2sigma(I)
_cod_data_source_file om800379z_si_002.cif
_cod_data_source_block mamonop21c
_cod_original_sg_symbol_H-M 'P 21/c'
_cod_database_code 4071774

loop_
_symmetry_equiv_pos_as_xyz
'x, y, z'
'-x, y+1/2, -z+1/2'
'-x, -y, -z'
'x, -y-1/2, z-1/2'

loop_
_atom_site_label
_atom_site_type_symbol
_atom_site_fract_x
_atom_site_fract_y
_atom_site_fract_z
_atom_site_U_iso_or_equiv
_atom_site_adp_type
_atom_site_occupancy
_atom_site_symmetry_multiplicity
_atom_site_calc_flag
_atom_site_refinement_flags
W1 W -0.10179(3) -0.17011(2) 0.644409(16) 0.02396(14) Uani 1 1 d .
C6 C -0.1501(10) -0.1246(6) 0.5605(5) 0.040(3) Uani 1 1 d .
O1 O -0.1706(8) -0.1018(5) 0.5144(3) 0.051(2) Uani 1 1 d .
C7 C 0.0400(9) -0.2086(5) 0.6002(4) 0.025(2) Uani 1 1 d .
O2 O 0.1215(6) -0.2321(4) 0.5748(3) 0.0336(16) Uani 1 1 d .
C8 C -0.1336(9) -0.2812(7) 0.6420(4) 0.035(3) Uani 1 1 d .
O3 O -0.1387(8) -0.3445(4) 0.6443(4) 0.049(2) Uani 1 1 d .
S1 S -0.4388(2) -0.19643(13) 0.63621(10) 0.0258(5) Uani 1 1 d .
O4 O -0.3171(6) -0.1522(4) 0.6357(3) 0.0423(19) Uani 1 1 d .
O6 O -0.5524(7) -0.1506(5) 0.6410(4) 0.057(2) Uani 1 1 d .
O5 O -0.4206(8) -0.2609(5) 0.6731(4) 0.058(2) Uani 1 1 d .
C9 C -0.4729(11) -0.2360(7) 0.5631(5) 0.050(3) Uani 1 1 d .
F3 F -0.4614(8) -0.1804(5) 0.5221(3) 0.075(2) Uani 1 1 d .
F1 F -0.3826(7) -0.2856(5) 0.5517(3) 0.075(2) Uani 1 1 d .
F2 F -0.5923(6) -0.2644(4) 0.5500(3) 0.0592(19) Uani 1 1 d .
C1 C -0.0558(8) -0.0592(5) 0.6988(4) 0.023(2) Uani 1 1 d .
C10 C -0.0956(9) 0.0227(5) 0.6850(4) 0.031(2) Uani 1 1 d .
H10A H -0.1608 0.0373 0.7117 0.037 Uiso 1 1 calc R
H10B H -0.0146 0.0538 0.6959 0.037 Uiso 1 1 calc R
C11 C -0.1540(10) 0.0432(5) 0.6239(4) 0.029(2) Uani 1 1 d .
C12 C -0.2888(11) 0.0271(6) 0.6033(5) 0.044(3) Uani 1 1 d .
H12 H -0.3428 0.0008 0.6274 0.053 Uiso 1 1 calc R
C13 C -0.3411(16) 0.0503(7) 0.5472(6) 0.077(5) Uani 1 1 d .
H13 H -0.4332 0.0417 0.5334 0.092 Uiso 1 1 calc R
C14 C -0.265(2) 0.0848(10) 0.5116(6) 0.105(8) Uani 1 1 d .
H14 H -0.3029 0.0995 0.4729 0.126 Uiso 1 1 calc R
C15 C -0.1368(19) 0.0983(11) 0.5305(8) 0.122(9) Uani 1 1 d .
H15 H -0.0826 0.1197 0.5039 0.146 Uiso 1 1 calc R
C16 C -0.0798(12) 0.0820(7) 0.5877(6) 0.067(4) Uani 1 1 d .
H16 H 0.0092 0.0974 0.6018 0.080 Uiso 1 1 calc R
C2 C 0.0678(8) -0.0945(5) 0.6874(4) 0.0211(19) Uani 1 1 d .
C20 C 0.1651(8) -0.0626(5) 0.6502(4) 0.027(2) Uani 1 1 d .
H20A H 0.1151 -0.0480 0.6115 0.032 Uiso 1 1 calc R
H20B H 0.2288 -0.1025 0.6427 0.032 Uiso 1 1 calc R
C21 C 0.2461(9) 0.0052(5) 0.6763(4) 0.032(2) Uani 1 1 d .
C22 C 0.3192(11) 0.0440(6) 0.6397(5) 0.045(3) Uani 1 1 d .
H22 H 0.3170 0.0287 0.5997 0.054 Uiso 1 1 calc R
C23 C 0.3952(12) 0.1044(7) 0.6604(6) 0.055(3) Uani 1 1 d .
H23 H 0.4463 0.1299 0.6345 0.066 Uiso 1 1 calc R
C24 C 0.3990(10) 0.1289(6) 0.7177(5) 0.043(3) Uani 1 1 d .
H24 H 0.4531 0.1707 0.7310 0.052 Uiso 1 1 calc R
C25 C 0.3254(9) 0.0937(6) 0.7560(5) 0.038(3) Uani 1 1 d .
H25 H 0.3261 0.1112 0.7954 0.045 Uiso 1 1 calc R
C26 C 0.2492(9) 0.0312(6) 0.7352(4) 0.033(2) Uani 1 1 d .
H26 H 0.1985 0.0057 0.7611 0.040 Uiso 1 1 calc R
C3 C 0.0774(8) -0.1655(5) 0.7184(4) 0.0212(18) Uani 1 1 d .
C30 C 0.1935(9) -0.2191(5) 0.7233(4) 0.029(2) Uani 1 1 d .
H30A H 0.1584 -0.2709 0.7194 0.035 Uiso 1 1 calc R
H30B H 0.2455 -0.2099 0.6902 0.035 Uiso 1 1 calc R
C31 C 0.2853(9) -0.2123(6) 0.7808(4) 0.030(2) Uani 1 1 d .
C32 C 0.3646(10) -0.1517(6) 0.7917(4) 0.037(3) Uani 1 1 d .
H32 H 0.3665 -0.1148 0.7618 0.045 Uiso 1 1 calc R
C33 C 0.4439(11) -0.1424(7) 0.8466(5) 0.050(3) Uani 1 1 d .
H33 H 0.4999 -0.0997 0.8537 0.059 Uiso 1 1 calc R
C34 C 0.4405(12) -0.1953(7) 0.8903(5) 0.049(3) Uani 1 1 d .
H34 H 0.4896 -0.1879 0.9285 0.059 Uiso 1 1 calc R
C35 C 0.3665(11) -0.2576(7) 0.8780(5) 0.048(3) Uani 1 1 d .
H35 H 0.3671 -0.2954 0.9073 0.057 Uiso 1 1 calc R
C36 C 0.2896(10) -0.2672(6) 0.8232(5) 0.041(3) Uani 1 1 d .
H36 H 0.2396 -0.3119 0.8150 0.049 Uiso 1 1 calc R
C4 C -0.0401(8) -0.1734(5) 0.7488(4) 0.0208(18) Uani 1 1 d .
C40 C -0.0706(10) -0.2375(6) 0.7879(4) 0.034(2) Uani 1 1 d .
H40A H -0.1610 -0.2573 0.7734 0.041 Uiso 1 1 calc R
H40B H -0.0052 -0.2782 0.7849 0.041 Uiso 1 1 calc R
C41 C -0.0656(10) -0.2153(6) 0.8518(5) 0.037(3) Uani 1 1 d .
C42 C 0.0458(11) -0.1810(6) 0.8835(5) 0.041(3) Uani 1 1 d .
H42 H 0.1223 -0.1710 0.8646 0.049 Uiso 1 1 calc R
C43 C 0.0471(13) -0.1614(7) 0.9424(5) 0.053(3) Uani 1 1 d .
H43 H 0.1245 -0.1383 0.9633 0.064 Uiso 1 1 calc R
C44 C -0.0608(15) -0.1746(8) 0.9708(5) 0.071(4) Uani 1 1 d .
H44 H -0.0591 -0.1603 1.0110 0.085 Uiso 1 1 calc R
C45 C -0.1745(15) -0.2094(9) 0.9403(6) 0.072(4) Uani 1 1 d .
H45 H -0.2507 -0.2190 0.9595 0.087 Uiso 1 1 calc R
C46 C -0.1737(11) -0.2295(7) 0.8822(5) 0.051(3) Uani 1 1 d .
H46 H -0.2502 -0.2540 0.8619 0.061 Uiso 1 1 calc R
C5 C -0.1181(8) -0.1088(5) 0.7372(4) 0.022(2) Uani 1 1 d .
C50 C -0.2478(8) -0.0931(5) 0.7613(4) 0.025(2) Uani 1 1 d .
H50A H -0.2752 -0.1384 0.7815 0.030 Uiso 1 1 calc R
H50B H -0.3187 -0.0818 0.7279 0.030 Uiso 1 1 calc R
C51 C -0.2361(8) -0.0270(5) 0.8054(4) 0.026(2) Uani 1 1 d .
C52 C -0.3440(11) 0.0230(7) 0.8052(5) 0.056(3) Uani 1 1 d .
H52 H -0.4223 0.0156 0.7774 0.068 Uiso 1 1 calc R
C53 C -0.3401(12) 0.0819(8) 0.8435(6) 0.073(5) Uani 1 1 d .
H53 H -0.4127 0.1162 0.8411 0.087 Uiso 1 1 calc R
C54 C -0.2296(12) 0.0910(7) 0.8858(6) 0.058(3) Uani 1 1 d .
H54 H -0.2272 0.1309 0.9134 0.069 Uiso 1 1 calc R
C55 C -0.1233(12) 0.0430(7) 0.8881(5) 0.053(3) Uani 1 1 d .
H55 H -0.0477 0.0488 0.9176 0.064 Uiso 1 1 calc R
C56 C -0.1275(11) -0.0150(6) 0.8464(5) 0.044(3) Uani 1 1 d .
H56 H -0.0518 -0.0468 0.8470 0.053 Uiso 1 1 calc R
O7 O 0.5000 0.0000 1.0000 0.040(10) Uiso 0.25 2 d SPD
C71 C 0.296(4) 0.011(2) 0.9615(18) 0.039(10) Uiso 0.25 1 d PD
H71A H 0.2315 0.0253 0.9274 0.058 Uiso 0.25 1 calc PR
H71B H 0.2832 0.0418 0.9957 0.058 Uiso 0.25 1 calc PR
H71C H 0.2837 -0.0419 0.9709 0.058 Uiso 0.25 1 calc PR
C70 C 0.431(4) 0.022(5) 0.9475(16) 0.12(3) Uiso 0.25 1 d PD
H70A H 0.4506 -0.0105 0.9144 0.147 Uiso 0.25 1 calc PR
H70B H 0.4491 0.0747 0.9384 0.147 Uiso 0.25 1 calc PR

loop_
_atom_site_aniso_label
_atom_site_aniso_U_11
_atom_site_aniso_U_22
_atom_site_aniso_U_33
_atom_site_aniso_U_23
_atom_site_aniso_U_13
_atom_site_aniso_U_12
W1 0.01740(19) 0.0297(2) 0.0255(2) -0.00428(18) 0.00565(14) 0.00079(18)
C6 0.032(6) 0.039(7) 0.052(8) -0.005(6) 0.015(5) 0.008(5)
O1 0.062(5) 0.060(5) 0.032(5) 0.006(4) 0.007(4) 0.024(4)
C7 0.022(5) 0.025(5) 0.026(5) 0.006(4) -0.005(4) -0.009(4)
O2 0.029(4) 0.042(4) 0.034(4) -0.006(3) 0.018(3) 0.007(3)
C8 0.029(5) 0.049(7) 0.030(6) -0.012(5) 0.013(5) -0.008(5)
O3 0.056(5) 0.023(5) 0.071(6) -0.004(4) 0.020(4) -0.010(4)
S1 0.0237(11) 0.0281(13) 0.0276(12) -0.0026(10) 0.0101(10) -0.0014(10)
O4 0.025(3) 0.058(5) 0.045(4) -0.014(4) 0.006(3) -0.004(3)
O6 0.027(4) 0.080(6) 0.064(6) -0.025(5) 0.010(4) 0.007(4)
O5 0.059(5) 0.059(6) 0.056(5) 0.021(4) 0.008(4) -0.001(4)
C9 0.035(6) 0.068(9) 0.045(7) -0.014(6) 0.000(5) 0.001(6)
F3 0.081(6) 0.104(7) 0.039(4) 0.010(4) 0.003(4) 0.002(5)
F1 0.047(4) 0.096(6) 0.079(5) -0.052(5) -0.006(4) 0.016(4)
F2 0.028(3) 0.082(5) 0.065(5) -0.019(4) -0.005(3) -0.015(3)
C1 0.020(4) 0.028(5) 0.021(5) -0.003(4) 0.003(4) -0.002(4)
C10 0.032(5) 0.027(5) 0.036(6) 0.001(4) 0.011(4) 0.008(4)
C11 0.034(5) 0.023(5) 0.031(5) 0.003(4) 0.006(4) 0.012(4)
C12 0.051(7) 0.023(6) 0.055(7) -0.002(5) -0.003(6) 0.002(5)
C13 0.105(12) 0.044(8) 0.065(10) -0.029(7) -0.050(9) 0.034(8)
C14 0.18(2) 0.110(14) 0.028(7) 0.032(8) 0.035(10) 0.114(15)
C15 0.110(13) 0.162(18) 0.116(15) 0.112(14) 0.093(12) 0.096(14)
C16 0.049(7) 0.072(10) 0.086(10) 0.055(8) 0.032(7) 0.026(7)
C2 0.013(4) 0.026(5) 0.026(5) 0.001(4) 0.006(4) -0.003(4)
C20 0.018(4) 0.038(6) 0.026(5) -0.007(4) 0.007(4) -0.001(4)
C21 0.026(5) 0.031(6) 0.042(6) 0.001(5) 0.014(4) 0.002(4)
C22 0.046(7) 0.046(7) 0.049(7) -0.001(5) 0.026(5) -0.016(6)
C23 0.069(9) 0.034(7) 0.067(9) -0.008(6) 0.029(7) -0.015(6)
C24 0.038(6) 0.027(6) 0.067(8) -0.007(6) 0.013(6) -0.011(5)
C25 0.025(5) 0.034(6) 0.055(7) -0.011(5) 0.005(5) 0.005(5)
C26 0.017(4) 0.041(6) 0.044(6) -0.001(5) 0.011(4) 0.006(4)
C3 0.025(4) 0.022(5) 0.015(4) 0.000(4) -0.002(3) 0.005(4)
C30 0.026(5) 0.031(6) 0.032(5) 0.001(4) 0.008(4) 0.005(4)
C31 0.018(5) 0.041(6) 0.030(5) -0.002(5) 0.003(4) 0.010(5)
C32 0.035(6) 0.045(7) 0.031(6) 0.008(5) 0.001(5) 0.001(5)
C33 0.040(6) 0.051(7) 0.054(8) 0.009(6) -0.005(6) -0.005(6)
C34 0.039(6) 0.060(8) 0.047(7) 0.001(6) -0.003(5) 0.014(6)
C35 0.044(7) 0.062(9) 0.038(7) 0.018(6) 0.005(5) 0.023(6)
C36 0.031(6) 0.033(6) 0.059(8) 0.006(5) 0.007(5) 0.013(5)
C4 0.019(4) 0.021(5) 0.023(4) -0.003(4) 0.005(3) 0.001(4)
C40 0.026(5) 0.035(6) 0.043(6) 0.011(5) 0.009(5) -0.001(5)
C41 0.034(6) 0.035(6) 0.043(6) 0.008(5) 0.007(5) 0.011(5)
C42 0.050(7) 0.042(7) 0.032(6) 0.001(5) 0.006(5) 0.008(5)
C43 0.052(7) 0.062(9) 0.043(7) 0.005(6) -0.002(6) 0.017(6)
C44 0.081(10) 0.107(13) 0.023(6) 0.011(7) -0.003(7) 0.023(9)
C45 0.071(9) 0.111(12) 0.044(8) 0.024(8) 0.040(7) 0.017(9)
C46 0.030(6) 0.088(10) 0.038(7) 0.012(6) 0.014(5) -0.011(6)
C5 0.019(4) 0.030(5) 0.015(4) -0.011(4) 0.001(3) -0.002(4)
C50 0.014(4) 0.035(6) 0.028(5) -0.006(4) 0.007(4) 0.003(4)
C51 0.022(5) 0.038(6) 0.020(5) 0.000(4) 0.007(4) -0.004(4)
C52 0.031(6) 0.064(9) 0.071(9) -0.029(7) -0.005(6) 0.012(6)
C53 0.041(7) 0.070(10) 0.104(12) -0.050(9) -0.007(7) 0.021(7)
C54 0.051(7) 0.053(8) 0.071(9) -0.031(7) 0.016(7) 0.003(7)
C55 0.052(7) 0.048(8) 0.054(8) -0.018(6) -0.012(6) -0.010(6)
C56 0.039(6) 0.037(7) 0.056(7) -0.011(6) 0.005(5) 0.005(5)

loop_
_atom_type_symbol
_atom_type_description
_atom_type_scat_dispersion_real
_atom_type_scat_dispersion_imag
_atom_type_scat_source
C C 0.0033 0.0016 'International Tables Vol C Tables 4.2.6.8 and 6.1.1.4'
H H 0.0000 0.0000 'International Tables Vol C Tables 4.2.6.8 and 6.1.1.4'
O O 0.0106 0.0060 'International Tables Vol C Tables 4.2.6.8 and 6.1.1.4'
F F 0.0171 0.0103 'International Tables Vol C Tables 4.2.6.8 and 6.1.1.4'
S S 0.1246 0.1234 'International Tables Vol C Tables 4.2.6.8 and 6.1.1.4'
W W -0.8490 6.8722 'International Tables Vol C Tables 4.2.6.8 and 6.1.1.4'

loop_
_geom_angle_atom_site_label_1
_geom_angle_atom_site_label_2
_geom_angle_atom_site_label_3
_geom_angle
_geom_angle_site_symmetry_3
C7 W1 C8 76.5(4) .
C7 W1 C6 76.2(4) .
C8 W1 C6 110.2(4) .
C7 W1 O4 141.7(3) .
C8 W1 O4 89.4(3) .
C6 W1 O4 75.7(3) .
C7 W1 C2 82.8(3) .
C8 W1 C2 134.5(4) .
C6 W1 C2 103.3(4) .
O4 W1 C2 128.9(3) .
C7 W1 C3 80.6(3) .
C8 W1 C3 99.3(4) .
C6 W1 C3 136.4(4) .
O4 W1 C3 137.3(3) .
C2 W1 C3 36.9(3) .
C7 W1 C1 117.2(3) .
C8 W1 C1 150.1(3) .
C6 W1 C1 99.2(4) .
O4 W1 C1 92.6(3) .
C2 W1 C1 36.4(3) .
C3 W1 C1 60.3(3) .
C7 W1 C4 113.1(3) .
C8 W1 C4 91.2(3) .
C6 W1 C4 158.3(4) .
O4 W1 C4 102.5(3) .
C2 W1 C4 60.6(3) .
C3 W1 C4 36.3(3) .
C1 W1 C4 59.2(3) .
C7 W1 C5 138.2(3) .
C8 W1 C5 116.3(3) .
C6 W1 C5 126.6(4) .
O4 W1 C5 80.0(3) .
C2 W1 C5 59.5(3) .
C3 W1 C5 58.7(3) .
C1 W1 C5 35.4(3) .
C4 W1 C5 34.1(3) .
O1 C6 W1 176.5(9) .
O2 C7 W1 178.9(8) .
O3 C8 W1 172.7(9) .
O5 S1 O6 117.4(5) .
O5 S1 O4 113.8(5) .
O6 S1 O4 111.9(5) .
O5 S1 C9 102.8(6) .
O6 S1 C9 104.2(5) .
O4 S1 C9 105.0(5) .
S1 O4 W1 138.3(5) .
F2 C9 F1 109.4(10) .
F2 C9 F3 106.6(10) .
F1 C9 F3 103.0(10) .
F2 C9 S1 114.7(8) .
F1 C9 S1 113.5(8) .
F3 C9 S1 108.7(8) .
C5 C1 C2 107.2(7) .
C5 C1 C10 125.6(8) .
C2 C1 C10 125.7(8) .
C5 C1 W1 74.5(5) .
C2 C1 W1 69.5(5) .
C10 C1 W1 132.0(6) .
C11 C10 C1 119.0(8) .
C16 C11 C12 118.9(10) .
C16 C11 C10 120.7(10) .
C12 C11 C10 120.3(9) .
C13 C12 C11 118.5(12) .
C14 C13 C12 121.4(15) .
C15 C14 C13 120.1(13) .
C14 C15 C16 121.8(13) .
C11 C16 C15 118.9(13) .
C1 C2 C3 107.1(7) .
C1 C2 C20 125.6(8) .
C3 C2 C20 127.3(8) .
C1 C2 W1 74.1(5) .
C3 C2 W1 71.8(5) .
C20 C2 W1 119.5(6) .
C2 C20 C21 116.0(7) .
C22 C21 C26 117.7(10) .
C22 C21 C20 117.7(9) .
C26 C21 C20 124.6(8) .
C23 C22 C21 120.7(11) .
C22 C23 C24 121.3(11) .
C25 C24 C23 120.8(10) .
C24 C25 C26 117.9(10) .
C25 C26 C21 121.5(9) .
C2 C3 C4 108.3(7) .
C2 C3 C30 126.3(8) .
C4 C3 C30 125.2(8) .
C2 C3 W1 71.3(5) .
C4 C3 W1 74.8(5) .
C30 C3 W1 123.8(6) .
C31 C30 C3 113.1(8) .
C32 C31 C36 118.9(10) .
C32 C31 C30 120.3(9) .
C36 C31 C30 120.8(10) .
C31 C32 C33 120.8(10) .
C34 C33 C32 119.9(11) .
C35 C34 C33 119.0(11) .
C34 C35 C36 120.9(11) .
C31 C36 C35 120.3(11) .
C5 C4 C3 107.5(7) .
C5 C4 C40 125.7(8) .
C3 C4 C40 126.8(8) .
C5 C4 W1 74.2(5) .
C3 C4 W1 68.9(5) .
C40 C4 W1 124.3(6) .
C41 C40 C4 112.8(8) .
C42 C41 C46 116.7(10) .
C42 C41 C40 122.6(9) .
C46 C41 C40 120.7(10) .
C43 C42 C41 121.0(11) .
C44 C43 C42 121.0(12) .
C43 C44 C45 119.6(12) .
C46 C45 C44 118.8(11) .
C45 C46 C41 122.8(12) .
C4 C5 C1 109.9(7) .
C4 C5 C50 125.1(8) .
C1 C5 C50 125.1(8) .
C4 C5 W1 71.7(5) .
C1 C5 W1 70.1(5) .
C50 C5 W1 124.8(6) .
C5 C50 C51 112.7(7) .
C56 C51 C52 116.8(9) .
C56 C51 C50 123.5(9) .
C52 C51 C50 119.7(8) .
C53 C52 C51 122.3(10) .
C52 C53 C54 119.2(11) .
C55 C54 C53 120.4(11) .
C54 C55 C56 119.2(11) .
C51 C56 C55 122.1(10) .
C70 O7 C70 180.0(18) 3_657
O7 C70 C71 98(3) .

loop_
_geom_bond_atom_site_label_1
_geom_bond_atom_site_label_2
_geom_bond_distance
_geom_bond_site_symmetry_2
W1 C7 1.981(10) .
W1 C8 2.011(12) .
W1 C6 2.074(12) .
W1 O4 2.174(6) .
W1 C2 2.290(8) .
W1 C3 2.296(8) .
W1 C1 2.350(9) .
W1 C4 2.376(8) .
W1 C5 2.409(8) .
C6 O1 1.120(12) .
C7 O2 1.148(11) .
C8 O3 1.135(13) .
S1 O5 1.423(8) .
S1 O6 1.424(8) .
S1 O4 1.461(7) .
S1 C9 1.799(12) .
C9 F2 1.301(12) .
C9 F1 1.321(13) .
C9 F3 1.380(14) .
C1 C5 1.449(12) .
C1 C2 1.450(11) .
C1 C10 1.540(13) .
C10 C11 1.483(13) .
C11 C16 1.375(14) .
C11 C12 1.404(14) .
C12 C13 1.378(17) .
C13 C14 1.34(2) .
C14 C15 1.33(3) .
C15 C16 1.38(2) .
C2 C3 1.451(12) .
C2 C20 1.493(11) .
C20 C21 1.536(13) .
C21 C22 1.373(13) .
C21 C26 1.417(13) .
C22 C23 1.370(15) .
C23 C24 1.374(15) .
C24 C25 1.373(14) .
C25 C26 1.402(14) .
C3 C4 1.457(12) .
C3 C30 1.505(12) .
C30 C31 1.500(13) .
C31 C32 1.350(14) .
C31 C36 1.375(14) .
C32 C33 1.397(15) .
C33 C34 1.377(16) .
C34 C35 1.348(16) .
C35 C36 1.388(15) .
C4 C5 1.403(12) .
C4 C40 1.509(12) .
C40 C41 1.503(14) .
C41 C42 1.391(15) .
C41 C46 1.393(14) .
C42 C43 1.386(15) .
C43 C44 1.359(18) .
C44 C45 1.40(2) .
C45 C46 1.373(16) .
C5 C50 1.511(11) .
C50 C51 1.545(12) .
C51 C56 1.355(13) .
C51 C52 1.407(13) .
C52 C53 1.365(16) .
C53 C54 1.377(17) .
C54 C55 1.367(16) .
C55 C56 1.403(15) .
O7 C70 1.35(2) .
O7 C70 1.35(2) 3_657
C71 C70 1.45(2) .

loop_
_geom_torsion_atom_site_label_1
_geom_torsion_atom_site_label_2
_geom_torsion_atom_site_label_3
_geom_torsion_atom_site_label_4
_geom_torsion
_geom_torsion_site_symmetry_1
C7 W1 C6 O1 -1(17) .
C8 W1 C6 O1 -71(17) .
O4 W1 C6 O1 -155(17) .
C2 W1 C6 O1 78(17) .
C3 W1 C6 O1 59(17) .
C1 W1 C6 O1 115(17) .
C4 W1 C6 O1 117(17) .
C5 W1 C6 O1 140(17) .
C8 W1 C7 O2 -2(40) .
C6 W1 C7 O2 -117(40) .
O4 W1 C7 O2 -74(40) .
C2 W1 C7 O2 137(40) .
C3 W1 C7 O2 100(40) .
C1 W1 C7 O2 149(40) .
C4 W1 C7 O2 83(40) .
C5 W1 C7 O2 112(40) .
C7 W1 C8 O3 66(6) .
C6 W1 C8 O3 135(6) .
O4 W1 C8 O3 -150(6) .
C2 W1 C8 O3 0(7) .
C3 W1 C8 O3 -12(6) .
C1 W1 C8 O3 -56(7) .
C4 W1 C8 O3 -48(6) .
C5 W1 C8 O3 -72(6) .
O5 S1 O4 W1 31.1(8) .
O6 S1 O4 W1 167.1(6) .
C9 S1 O4 W1 -80.5(8) .
C7 W1 O4 S1 75.2(8) .
C8 W1 O4 S1 8.1(7) .
C6 W1 O4 S1 119.2(7) .
C2 W1 O4 S1 -145.2(6) .
C3 W1 O4 S1 -95.0(7) .
C1 W1 O4 S1 -142.0(7) .
C4 W1 O4 S1 -83.0(7) .
C5 W1 O4 S1 -108.8(7) .
O5 S1 C9 F2 74.8(10) .
O6 S1 C9 F2 -48.2(11) .
O4 S1 C9 F2 -165.9(9) .
O5 S1 C9 F1 -52.0(10) .
O6 S1 C9 F1 -174.9(9) .
O4 S1 C9 F1 67.3(10) .
O5 S1 C9 F3 -166.0(7) .
O6 S1 C9 F3 71.1(8) .
O4 S1 C9 F3 -46.7(9) .
C7 W1 C1 C5 -136.4(5) .
C8 W1 C1 C5 -24.8(9) .
C6 W1 C1 C5 144.5(5) .
O4 W1 C1 C5 68.6(5) .
C2 W1 C1 C5 -115.6(7) .
C3 W1 C1 C5 -76.6(5) .
C4 W1 C1 C5 -34.4(5) .
C7 W1 C1 C2 -20.8(6) .
C8 W1 C1 C2 90.7(8) .
C6 W1 C1 C2 -99.9(5) .
O4 W1 C1 C2 -175.9(5) .
C3 W1 C1 C2 38.9(5) .
C4 W1 C1 C2 81.2(5) .
C5 W1 C1 C2 115.6(7) .
C7 W1 C1 C10 99.3(8) .
C8 W1 C1 C10 -149.1(8) .
C6 W1 C1 C10 20.2(8) .
O4 W1 C1 C10 -55.7(8) .
C2 W1 C1 C10 120.1(10) .
C3 W1 C1 C10 159.1(9) .
C4 W1 C1 C10 -158.7(9) .
C5 W1 C1 C10 -124.3(10) .
C5 C1 C10 C11 -114.0(10) .
C2 C1 C10 C11 81.6(12) .
W1 C1 C10 C11 -12.3(13) .
C1 C10 C11 C16 -106.0(11) .
C1 C10 C11 C12 77.9(11) .
C16 C11 C12 C13 0.6(16) .
C10 C11 C12 C13 176.8(9) .
C11 C12 C13 C14 2.7(18) .
C12 C13 C14 C15 -1(2) .
C13 C14 C15 C16 -4(3) .
C12 C11 C16 C15 -5.5(18) .
C10 C11 C16 C15 178.3(12) .
C14 C15 C16 C11 7(3) .
C5 C1 C2 C3 0.9(9) .
C10 C1 C2 C3 167.7(8) .
W1 C1 C2 C3 -64.7(6) .
C5 C1 C2 C20 -179.3(8) .
C10 C1 C2 C20 -12.5(14) .
W1 C1 C2 C20 115.1(9) .
C5 C1 C2 W1 65.5(6) .
C10 C1 C2 W1 -127.7(8) .
C7 W1 C2 C1 161.4(5) .
C8 W1 C2 C1 -135.6(5) .
C6 W1 C2 C1 87.5(5) .
O4 W1 C2 C1 5.3(6) .
C3 W1 C2 C1 -114.6(7) .
C4 W1 C2 C1 -76.9(5) .
C5 W1 C2 C1 -37.4(5) .
C7 W1 C2 C3 -84.0(5) .
C8 W1 C2 C3 -21.0(7) .
C6 W1 C2 C3 -157.9(5) .
O4 W1 C2 C3 119.9(5) .
C1 W1 C2 C3 114.6(7) .
C4 W1 C2 C3 37.7(5) .
C5 W1 C2 C3 77.2(5) .
C7 W1 C2 C20 39.2(7) .
C8 W1 C2 C20 102.2(7) .
C6 W1 C2 C20 -34.7(7) .
O4 W1 C2 C20 -116.9(7) .
C3 W1 C2 C20 123.2(9) .
C1 W1 C2 C20 -122.2(9) .
C4 W1 C2 C20 160.9(8) .
C5 W1 C2 C20 -159.6(8) .
C1 C2 C20 C21 70.5(12) .
C3 C2 C20 C21 -109.7(10) .
W1 C2 C20 C21 161.5(6) .
C2 C20 C21 C22 -169.1(9) .
C2 C20 C21 C26 10.0(13) .
C26 C21 C22 C23 1.8(16) .
C20 C21 C22 C23 -179.1(10) .
C21 C22 C23 C24 -1.1(19) .
C22 C23 C24 C25 -0.6(18) .
C23 C24 C25 C26 1.5(16) .
C24 C25 C26 C21 -0.8(14) .
C22 C21 C26 C25 -0.8(14) .
C20 C21 C26 C25 -179.9(9) .
C1 C2 C3 C4 -0.1(9) .
C20 C2 C3 C4 -179.9(8) .
W1 C2 C3 C4 -66.3(6) .
C1 C2 C3 C30 -175.1(8) .
C20 C2 C3 C30 5.1(14) .
W1 C2 C3 C30 118.7(9) .
C1 C2 C3 W1 66.2(6) .
C20 C2 C3 W1 -113.6(9) .
C7 W1 C3 C2 90.5(5) .
C8 W1 C3 C2 165.0(5) .
C6 W1 C3 C2 32.1(7) .
O4 W1 C3 C2 -95.7(6) .
C1 W1 C3 C2 -38.4(5) .
C4 W1 C3 C2 -115.7(7) .
C5 W1 C3 C2 -79.7(5) .
C7 W1 C3 C4 -153.8(6) .
C8 W1 C3 C4 -79.3(5) .
C6 W1 C3 C4 147.8(6) .
O4 W1 C3 C4 20.1(7) .
C2 W1 C3 C4 115.7(7) .
C1 W1 C3 C4 77.3(5) .
C5 W1 C3 C4 36.0(5) .
C7 W1 C3 C30 -31.3(7) .
C8 W1 C3 C30 43.2(8) .
C6 W1 C3 C30 -89.7(8) .
O4 W1 C3 C30 142.6(7) .
C2 W1 C3 C30 -121.8(9) .
C1 W1 C3 C30 -160.2(8) .
C4 W1 C3 C30 122.5(9) .
C5 W1 C3 C30 158.5(8) .
C2 C3 C30 C31 98.8(11) .
C4 C3 C30 C31 -75.4(11) .
W1 C3 C30 C31 -170.3(6) .
C3 C30 C31 C32 -70.7(11) .
C3 C30 C31 C36 108.8(10) .
C36 C31 C32 C33 -3.8(15) .
C30 C31 C32 C33 175.8(9) .
C31 C32 C33 C34 -0.6(17) .
C32 C33 C34 C35 4.0(18) .
C33 C34 C35 C36 -3.0(17) .
C32 C31 C36 C35 4.8(15) .
C30 C31 C36 C35 -174.7(9) .
C34 C35 C36 C31 -1.4(16) .
C2 C3 C4 C5 -0.7(10) .
C30 C3 C4 C5 174.4(8) .
W1 C3 C4 C5 -64.7(6) .
C2 C3 C4 C40 -178.3(8) .
C30 C3 C4 C40 -3.2(14) .
W1 C3 C4 C40 117.8(9) .
C2 C3 C4 W1 64.0(6) .
C30 C3 C4 W1 -120.9(9) .
C7 W1 C4 C5 144.7(5) .
C8 W1 C4 C5 -139.5(5) .
C6 W1 C4 C5 32.7(11) .
O4 W1 C4 C5 -49.8(5) .
C2 W1 C4 C5 78.0(5) .
C3 W1 C4 C5 116.4(7) .
C1 W1 C4 C5 35.7(5) .
C7 W1 C4 C3 28.3(6) .
C8 W1 C4 C3 104.1(5) .
C6 W1 C4 C3 -83.6(10) .
O4 W1 C4 C3 -166.2(5) .
C2 W1 C4 C3 -38.3(5) .
C1 W1 C4 C3 -80.6(5) .
C5 W1 C4 C3 -116.4(7) .
C7 W1 C4 C40 -92.6(7) .
C8 W1 C4 C40 -16.8(7) .
C6 W1 C4 C40 155.5(9) .
O4 W1 C4 C40 72.9(7) .
C2 W1 C4 C40 -159.2(8) .
C3 W1 C4 C40 -120.9(9) .
C1 W1 C4 C40 158.5(8) .
C5 W1 C4 C40 122.7(9) .
C5 C4 C40 C41 -64.8(12) .
C3 C4 C40 C41 112.3(10) .
W1 C4 C40 C41 -159.7(6) .
C4 C40 C41 C42 -54.5(13) .
C4 C40 C41 C46 126.5(10) .
C46 C41 C42 C43 -0.9(16) .
C40 C41 C42 C43 -179.9(10) .
C41 C42 C43 C44 -0.3(18) .
C42 C43 C44 C45 1(2) .
C43 C44 C45 C46 0(2) .
C44 C45 C46 C41 -1(2) .
C42 C41 C46 C45 1.7(18) .
C40 C41 C46 C45 -179.2(12) .
C3 C4 C5 C1 1.3(10) .
C40 C4 C5 C1 178.9(8) .
W1 C4 C5 C1 -59.9(6) .
C3 C4 C5 C50 -178.7(8) .
C40 C4 C5 C50 -1.2(14) .
W1 C4 C5 C50 120.1(8) .
C3 C4 C5 W1 61.2(6) .
C40 C4 C5 W1 -121.2(9) .
C2 C1 C5 C4 -1.4(10) .
C10 C1 C5 C4 -168.2(8) .
W1 C1 C5 C4 60.9(6) .
C2 C1 C5 C50 178.7(8) .
C10 C1 C5 C50 11.8(14) .
W1 C1 C5 C50 -119.1(8) .
C2 C1 C5 W1 -62.2(6) .
C10 C1 C5 W1 130.9(9) .
C7 W1 C5 C4 -53.0(7) .
C8 W1 C5 C4 46.4(6) .
C6 W1 C5 C4 -165.6(5) .
O4 W1 C5 C4 130.7(5) .
C2 W1 C5 C4 -81.7(5) .
C3 W1 C5 C4 -38.4(5) .
C1 W1 C5 C4 -120.1(7) .
C7 W1 C5 C1 67.1(7) .
C8 W1 C5 C1 166.5(5) .
C6 W1 C5 C1 -45.5(6) .
O4 W1 C5 C1 -109.2(5) .
C2 W1 C5 C1 38.4(5) .
C3 W1 C5 C1 81.7(5) .
C4 W1 C5 C1 120.1(7) .
C7 W1 C5 C50 -173.4(7) .
C8 W1 C5 C50 -74.0(8) .
C6 W1 C5 C50 73.9(9) .
O4 W1 C5 C50 10.3(7) .
C2 W1 C5 C50 157.9(9) .
C3 W1 C5 C50 -158.9(9) .
C1 W1 C5 C50 119.5(10) .
C4 W1 C5 C50 -120.5(10) .
C4 C5 C50 C51 113.1(10) .
C1 C5 C50 C51 -66.9(11) .
W1 C5 C50 C51 -155.8(6) .
C5 C50 C51 C56 -40.1(13) .
C5 C50 C51 C52 142.0(10) .
C56 C51 C52 C53 1.2(19) .
C50 C51 C52 C53 179.2(12) .
C51 C52 C53 C54 -3(2) .
C52 C53 C54 C55 2(2) .
C53 C54 C55 C56 1(2) .
C52 C51 C56 C55 1.9(16) .
C50 C51 C56 C55 -176.1(10) .
C54 C55 C56 C51 -3.0(18) .
C70 O7 C70 C71 107(100) 3_657
